data_7719148
loop_
_publ_author_name
'Shang, Meng-Jia'
'Chen, Duyong'
'Zhou, Ren-He'
'Lu, Han-Han'
'Ma, Lin'
'Xiao, Jingyi'
'Zhao, Liang'
'Meng, Yin-Shan'
'Liu, Tao'

_publ_section_title
;
 Unveiling the Relationship between Counterion Size and Spin Crossover
 Dynamics in Hexadentate Schiff-Base Manganese(III) Complexes
;
_journal_name_full 'Dalton Transactions'
_journal_paper_doi 10.1039/D5DT01347J
_journal_year 2025
_chemical_absolute_configuration unk
_chemical_formula_moiety 'C22 H26 F2 Mn N4 O2, Cl O4'
_chemical_formula_sum 'C22 H26 Cl F2 Mn N4 O6'
_chemical_formula_weight 570.86
_space_group_crystal_system orthorhombic
_space_group_IT_number 19
_space_group_name_Hall 'P 2ac 2ab'
_space_group_name_H-M_alt 'P 21 21 21'
_atom_sites_solution_hydrogens mixed
_atom_sites_solution_primary iterative
_audit_creation_date 2025-06-06
_audit_creation_method
;
Olex2 1.2-beta
(compiled 2018.05.29 svn.r3508 for OlexSys, GUI svn.r5506)
;
_audit_update_record
;
2025-07-05 deposited with the CCDC.	2025-07-24 downloaded from the CCDC.
;
_cell_angle_alpha 90
_cell_angle_beta 90
_cell_angle_gamma 90
_cell_formula_units_Z 4
_cell_length_a 7.7643(3)
_cell_length_b 17.2852(8)
_cell_length_c 17.3970(8)
_cell_measurement_reflns_used 9693
_cell_measurement_temperature 60(2)
_cell_measurement_theta_max 25.74
_cell_measurement_theta_min 2.34
_cell_volume 2334.81(18)
_computing_cell_refinement 'SAINT V8.40A (?, 2016)'
_computing_data_collection 'Bruker D8 Venture diffractometer'
_computing_data_reduction 'SAINT V8.40A (?, 2016)'
_computing_molecular_graphics 'Olex2 (Dolomanov et al., 2009)'
_computing_publication_material 'Olex2 (Dolomanov et al., 2009)'
_computing_structure_refinement 'ShelXL (Sheldrick, 2015)'
_computing_structure_solution 'olex2.solve (Bourhis et al., 2015)'
_diffrn_ambient_temperature 59.9
_diffrn_measured_fraction_theta_full 0.999
_diffrn_measured_fraction_theta_max 0.999
_diffrn_measurement_device_type 'Bruker APEX-II CCD'
_diffrn_measurement_method '\f and \w scans'
_diffrn_radiation_type MoK\a
_diffrn_radiation_wavelength 0.71073
_diffrn_reflns_av_R_equivalents 0.0502
_diffrn_reflns_av_unetI/netI 0.0262
_diffrn_reflns_Laue_measured_fraction_full 0.999
_diffrn_reflns_Laue_measured_fraction_max 0.999
_diffrn_reflns_limit_h_max 9
_diffrn_reflns_limit_h_min -9
_diffrn_reflns_limit_k_max 21
_diffrn_reflns_limit_k_min -19
_diffrn_reflns_limit_l_max 21
_diffrn_reflns_limit_l_min -21
_diffrn_reflns_number 39630
_diffrn_reflns_point_group_measured_fraction_full 0.999
_diffrn_reflns_point_group_measured_fraction_max 0.999
_diffrn_reflns_theta_full 25.242
_diffrn_reflns_theta_max 25.751
_diffrn_reflns_theta_min 2.341
_diffrn_standards_number 0
_exptl_absorpt_coefficient_mu 0.744
_exptl_absorpt_correction_T_max 0.7453
_exptl_absorpt_correction_T_min 0.5622
_exptl_absorpt_correction_type multi-scan
_exptl_absorpt_process_details
'SADABS-2016/2 (Bruker,2016/2) was used for absorption correction. wR2(int) was 0.1430 before and 0.0756 after correction. The Ratio of minimum to maximum transmission is 0.7543. The \l/2 correction factor is Not present.'
_exptl_crystal_colour 'metallic blackish black'
_exptl_crystal_colour_lustre metallic
_exptl_crystal_colour_modifier blackish
_exptl_crystal_colour_primary black
_exptl_crystal_density_diffrn 1.624
_exptl_crystal_description block
_exptl_crystal_F_000 1176
_exptl_crystal_size_max 0.2
_exptl_crystal_size_mid 0.1
_exptl_crystal_size_min 0.1
_refine_diff_density_max 0.487
_refine_diff_density_min -0.320
_refine_diff_density_rms 0.053
_refine_ls_abs_structure_details
;
 Refined as an inversion twin.
;
_refine_ls_abs_structure_Flack 0.038(15)
_refine_ls_extinction_method none
_refine_ls_goodness_of_fit_ref 1.066
_refine_ls_hydrogen_treatment mixed
_refine_ls_matrix_type full
_refine_ls_number_parameters 332
_refine_ls_number_reflns 4484
_refine_ls_number_restraints 0
_refine_ls_restrained_S_all 1.066
_refine_ls_R_factor_all 0.0225
_refine_ls_R_factor_gt 0.0220
_refine_ls_shift/su_max 0.001
_refine_ls_shift/su_mean 0.000
_refine_ls_structure_factor_coef Fsqd
_refine_ls_weighting_details 'w=1/[\s^2^(Fo^2^)+(0.0317P)^2^+0.8287P] where P=(Fo^2^+2Fc^2^)/3'
_refine_ls_weighting_scheme calc
_refine_ls_wR_factor_gt 0.0592
_refine_ls_wR_factor_ref 0.0597
_reflns_Friedel_coverage 0.749
_reflns_Friedel_fraction_full 0.999
_reflns_Friedel_fraction_max 0.999
_reflns_number_gt 4398
_reflns_number_total 4484
_reflns_threshold_expression 'I > 2\s(I)'
_cod_data_source_file d5dt01347j2.cif
_cod_data_source_block 1_a
_cod_database_code 7719148
_shelx_shelxl_version_number 2018/3
_shelx_space_group_comment
;
The symmetry employed for this shelxl refinement is uniquely defined
by the following loop, which should always be used as a source of
symmetry information in preference to the above space-group names.
They are only intended as comments.
;
_shelx_estimated_absorpt_t_max 0.929
_shelx_estimated_absorpt_t_min 0.865
_olex2_refinement_description
;
1. Twinned data refinement
 Scales: 0.962(16)
 0.038(16)
2. Fixed Uiso
 At 1.2 times of:
  All C(H) groups, All C(H,H) groups, All N(H) groups
3.a Secondary CH2 refined with riding coordinates:
 C1(H1A,H1B), C2(H2A,H2B), C3(H3A,H3B), C11(H11A,H11B), C12(H12A,H12B),
 C13(H13A,H13B), C14(H14A,H14B), C15(H15A,H15B)
3.b Aromatic/amide H refined with riding coordinates:
 C4(H4), C6(H6), C7(H7), C9(H9), C16(H16), C19(H19), C21(H21), C22(H22)
;
_olex2_submission_special_instructions 'No special instructions were received'

loop_
_space_group_symop_operation_xyz
'x, y, z'
'x+1/2, -y+1/2, -z'
'-x, y+1/2, -z+1/2'
'-x+1/2, -y, z+1/2'

loop_
_atom_site_label
_atom_site_type_symbol
_atom_site_fract_x
_atom_site_fract_y
_atom_site_fract_z
_atom_site_U_iso_or_equiv
_atom_site_adp_type
_atom_site_occupancy
_atom_site_site_symmetry_order
_atom_site_calc_flag
_atom_site_refinement_flags_posn
_atom_site_refinement_flags_adp
_atom_site_refinement_flags_occupancy
_atom_site_disorder_assembly
_atom_site_disorder_group
Mn1 Mn 0.25268(4) 0.48777(2) 0.41110(2) 0.01008(9) Uani 1 1 d . . . . .
Cl1 Cl 0.77343(8) 0.31444(3) 0.28217(3) 0.01945(13) Uani 1 1 d . . . . .
F2 F -0.2157(2) 0.34839(8) 0.67844(8) 0.0225(3) Uani 1 1 d . . . . .
F1 F 0.7176(2) 0.78600(8) 0.35618(8) 0.0216(3) Uani 1 1 d . . . . .
O5 O 0.6066(3) 0.28979(15) 0.25799(14) 0.0425(6) Uani 1 1 d . . . . .
O4 O 0.8426(3) 0.26286(13) 0.33817(12) 0.0384(5) Uani 1 1 d . . . . .
O6 O 0.8865(3) 0.31752(13) 0.21672(11) 0.0314(5) Uani 1 1 d . . . . .
O3 O 0.7582(3) 0.39105(10) 0.31536(10) 0.0275(4) Uani 1 1 d . . . . .
O2 O 0.0749(2) 0.43007(9) 0.45731(9) 0.0133(3) Uani 1 1 d . . . . .
O1 O 0.4270(2) 0.54771(9) 0.36494(9) 0.0127(3) Uani 1 1 d . . . . .
N1 N 0.1220(3) 0.48554(12) 0.30811(11) 0.0136(4) Uani 1 1 d . . . . .
H1 H 0.016(4) 0.4674(17) 0.3216(16) 0.016 Uiso 1 1 d R . . . .
N3 N 0.1262(3) 0.58336(11) 0.44017(10) 0.0119(4) Uani 1 1 d . . . . .
N2 N 0.3590(3) 0.38618(12) 0.37312(11) 0.0138(4) Uani 1 1 d . . . . .
H2 H 0.463(4) 0.3978(17) 0.3555(16) 0.017 Uiso 1 1 d R . . . .
N4 N 0.3964(2) 0.48058(11) 0.50600(10) 0.0117(4) Uani 1 1 d . . . . .
C1 C 0.0966(3) 0.55938(14) 0.26658(13) 0.0173(5) Uani 1 1 d . . . . .
H1A H 0.028640 0.549451 0.219466 0.021 Uiso 1 1 calc R . . . .
H1B H 0.210288 0.579806 0.250663 0.021 Uiso 1 1 calc R . . . .
C2 C 0.0053(3) 0.61984(14) 0.31447(13) 0.0172(5) Uani 1 1 d . . . . .
H2A H -0.105638 0.598196 0.332511 0.021 Uiso 1 1 calc R . . . .
H2B H -0.020939 0.664982 0.281447 0.021 Uiso 1 1 calc R . . . .
C3 C 0.1080(3) 0.64745(13) 0.38406(13) 0.0141(5) Uani 1 1 d . . . . .
H3A H 0.223410 0.665138 0.367401 0.017 Uiso 1 1 calc R . . . .
H3B H 0.048218 0.691623 0.408551 0.017 Uiso 1 1 calc R . . . .
C4 C 0.0393(3) 0.58888(13) 0.50303(13) 0.0122(5) Uani 1 1 d . . . . .
H4 H -0.001623 0.638621 0.517369 0.015 Uiso 1 1 calc R . . . .
C5 C -0.0001(3) 0.52496(14) 0.55304(13) 0.0131(5) Uani 1 1 d . . . . .
C6 C -0.0735(3) 0.53904(14) 0.62582(13) 0.0145(5) Uani 1 1 d . . . . .
H6 H -0.076839 0.590541 0.644836 0.017 Uiso 1 1 calc R . . . .
C7 C -0.1405(3) 0.48023(15) 0.67018(13) 0.0166(5) Uani 1 1 d . . . . .
H7 H -0.184561 0.489622 0.720268 0.020 Uiso 1 1 calc R . . . .
C8 C -0.1407(3) 0.40655(15) 0.63819(13) 0.0169(5) Uani 1 1 d . . . . .
C9 C -0.0727(3) 0.38926(14) 0.56735(13) 0.0157(5) Uani 1 1 d . . . . .
H9 H -0.078032 0.337950 0.547924 0.019 Uiso 1 1 calc R . . . .
C10 C 0.0049(3) 0.44839(14) 0.52389(13) 0.0130(5) Uani 1 1 d . . . . .
C11 C 0.2082(3) 0.42744(14) 0.25874(12) 0.0167(5) Uani 1 1 d . . . . .
H11A H 0.314722 0.449444 0.236385 0.020 Uiso 1 1 calc R . . . .
H11B H 0.130999 0.411819 0.216193 0.020 Uiso 1 1 calc R . . . .
C12 C 0.2508(4) 0.35859(13) 0.30819(12) 0.0176(4) Uani 1 1 d . . . . .
H12A H 0.143762 0.334646 0.327948 0.021 Uiso 1 1 calc R . . . .
H12B H 0.314152 0.319424 0.277786 0.021 Uiso 1 1 calc R . . . .
C13 C 0.3855(3) 0.32190(13) 0.42816(13) 0.0172(5) Uani 1 1 d . . . . .
H13A H 0.443746 0.278668 0.401368 0.021 Uiso 1 1 calc R . . . .
H13B H 0.271894 0.303020 0.445938 0.021 Uiso 1 1 calc R . . . .
C14 C 0.4925(3) 0.34531(14) 0.49771(13) 0.0171(5) Uani 1 1 d . . . . .
H14A H 0.604832 0.365473 0.479726 0.021 Uiso 1 1 calc R . . . .
H14B H 0.515269 0.298800 0.529327 0.021 Uiso 1 1 calc R . . . .
C15 C 0.4062(3) 0.40659(13) 0.54798(13) 0.0146(5) Uani 1 1 d . . . . .
H15A H 0.288787 0.389327 0.562106 0.018 Uiso 1 1 calc R . . . .
H15B H 0.473170 0.413663 0.595885 0.018 Uiso 1 1 calc R . . . .
C16 C 0.5021(3) 0.53392(13) 0.52638(13) 0.0135(5) Uani 1 1 d . . . . .
H16 H 0.559057 0.527910 0.574346 0.016 Uiso 1 1 calc R . . . .
C17 C 0.5410(3) 0.60211(13) 0.48214(13) 0.0127(5) Uani 1 1 d . . . . .
C18 C 0.5087(3) 0.60405(13) 0.40134(13) 0.0122(4) Uani 1 1 d . . . . .
C19 C 0.5695(3) 0.66778(14) 0.35948(13) 0.0148(5) Uani 1 1 d . . . . .
H19 H 0.549108 0.671254 0.305750 0.018 Uiso 1 1 calc R . . . .
C20 C 0.6586(3) 0.72498(13) 0.39678(13) 0.0154(5) Uani 1 1 d . . . . .
C21 C 0.6935(3) 0.72436(13) 0.47553(13) 0.0145(5) Uani 1 1 d . . . . .
H21 H 0.756015 0.765050 0.499403 0.017 Uiso 1 1 calc R . . . .
C22 C 0.6337(3) 0.66235(13) 0.51687(13) 0.0145(5) Uani 1 1 d . . . . .
H22 H 0.655566 0.660160 0.570553 0.017 Uiso 1 1 calc R . . . .

loop_
_atom_site_aniso_label
_atom_site_aniso_U_11
_atom_site_aniso_U_22
_atom_site_aniso_U_33
_atom_site_aniso_U_23
_atom_site_aniso_U_13
_atom_site_aniso_U_12
Mn1 0.01223(17) 0.01101(16) 0.00701(15) 0.00000(11) 0.00043(13) -0.00010(14)
Cl1 0.0157(3) 0.0240(3) 0.0186(3) -0.0030(2) -0.0004(2) 0.0004(2)
F2 0.0274(9) 0.0230(7) 0.0171(6) 0.0067(6) 0.0053(6) -0.0038(6)
F1 0.0284(8) 0.0192(7) 0.0171(6) 0.0067(5) 0.0009(6) -0.0079(6)
O5 0.0202(11) 0.0584(15) 0.0490(13) -0.0240(12) -0.0035(10) -0.0070(10)
O4 0.0473(14) 0.0319(12) 0.0359(11) 0.0118(10) -0.0010(11) 0.0049(10)
O6 0.0286(11) 0.0444(12) 0.0211(9) -0.0065(9) 0.0075(8) -0.0021(9)
O3 0.0313(10) 0.0234(9) 0.0279(9) -0.0046(7) 0.0019(9) 0.0002(10)
O2 0.0175(9) 0.0132(8) 0.0092(7) -0.0010(6) 0.0019(7) -0.0018(6)
O1 0.0149(8) 0.0145(8) 0.0089(7) 0.0002(6) 0.0006(7) -0.0008(7)
N1 0.0130(9) 0.0168(10) 0.0109(9) -0.0008(8) 0.0004(7) -0.0004(8)
N3 0.0123(10) 0.0129(9) 0.0105(9) 0.0026(7) -0.0019(7) -0.0006(8)
N2 0.0159(10) 0.0152(9) 0.0103(9) -0.0011(8) 0.0004(8) -0.0006(8)
N4 0.0140(10) 0.0128(9) 0.0084(8) 0.0001(7) 0.0016(7) 0.0014(8)
C1 0.0202(12) 0.0212(12) 0.0105(11) 0.0047(9) -0.0036(9) -0.0002(10)
C2 0.0182(12) 0.0190(12) 0.0143(11) 0.0042(9) -0.0031(9) 0.0017(10)
C3 0.0164(12) 0.0127(10) 0.0131(10) 0.0032(9) -0.0018(9) 0.0024(9)
C4 0.0126(11) 0.0122(11) 0.0119(11) -0.0031(9) -0.0025(9) 0.0003(9)
C5 0.0112(10) 0.0170(11) 0.0110(10) -0.0001(9) -0.0004(9) -0.0008(9)
C6 0.0125(11) 0.0181(11) 0.0127(10) -0.0020(9) -0.0015(9) 0.0006(9)
C7 0.0148(11) 0.0257(12) 0.0093(10) -0.0003(10) 0.0011(9) 0.0015(10)
C8 0.0156(12) 0.0211(12) 0.0140(11) 0.0083(10) -0.0001(10) -0.0017(10)
C9 0.0170(11) 0.0147(11) 0.0153(11) 0.0011(9) -0.0016(9) -0.0006(9)
C10 0.0108(11) 0.0173(11) 0.0109(10) 0.0012(9) -0.0017(9) 0.0017(9)
C11 0.0209(13) 0.0203(11) 0.0088(10) -0.0050(9) 0.0006(9) 0.0000(9)
C12 0.0225(12) 0.0169(10) 0.0134(10) -0.0056(8) -0.0019(11) 0.0010(12)
C13 0.0244(13) 0.0114(11) 0.0160(11) 0.0005(9) 0.0005(10) 0.0015(10)
C14 0.0226(13) 0.0136(11) 0.0152(11) 0.0019(9) -0.0015(10) 0.0026(10)
C15 0.0180(12) 0.0153(11) 0.0106(10) 0.0019(9) -0.0015(9) 0.0015(10)
C16 0.0156(11) 0.0169(12) 0.0081(10) -0.0023(9) -0.0008(9) 0.0032(9)
C17 0.0127(11) 0.0138(11) 0.0117(10) 0.0013(9) -0.0002(9) 0.0026(9)
C18 0.0106(10) 0.0149(11) 0.0111(10) -0.0013(9) -0.0001(9) 0.0035(9)
C19 0.0157(11) 0.0190(12) 0.0096(10) 0.0012(9) 0.0002(9) 0.0016(9)
C20 0.0161(12) 0.0138(11) 0.0164(11) 0.0040(9) 0.0043(10) 0.0022(9)
C21 0.0141(11) 0.0128(10) 0.0167(10) -0.0026(9) -0.0008(9) -0.0006(9)
C22 0.0162(12) 0.0174(11) 0.0100(10) -0.0001(9) -0.0016(9) 0.0041(9)

loop_
_atom_type_symbol
_atom_type_description
_atom_type_scat_dispersion_real
_atom_type_scat_dispersion_imag
_atom_type_scat_source
C C 0.0033 0.0016 'International Tables Vol C Tables 4.2.6.8 and 6.1.1.4'
H H 0.0000 0.0000 'International Tables Vol C Tables 4.2.6.8 and 6.1.1.4'
Cl Cl 0.1484 0.1585 'International Tables Vol C Tables 4.2.6.8 and 6.1.1.4'
F F 0.0171 0.0103 'International Tables Vol C Tables 4.2.6.8 and 6.1.1.4'
Mn Mn 0.3368 0.7283 'International Tables Vol C Tables 4.2.6.8 and 6.1.1.4'
N N 0.0061 0.0033 'International Tables Vol C Tables 4.2.6.8 and 6.1.1.4'
O O 0.0106 0.0060 'International Tables Vol C Tables 4.2.6.8 and 6.1.1.4'

loop_
_geom_angle_atom_site_label_1
_geom_angle_atom_site_label_2
_geom_angle_atom_site_label_3
_geom_angle
_geom_angle_site_symmetry_1
_geom_angle_site_symmetry_3
_geom_angle_publ_flag
O2 Mn1 O1 178.57(7) . . ?
O2 Mn1 N1 90.02(8) . . ?
O2 Mn1 N3 88.25(8) . . ?
O2 Mn1 N2 88.80(8) . . ?
O2 Mn1 N4 91.36(7) . . ?
O1 Mn1 N1 89.62(8) . . ?
O1 Mn1 N3 90.37(7) . . ?
O1 Mn1 N2 92.54(8) . . ?
O1 Mn1 N4 89.15(7) . . ?
N3 Mn1 N1 89.62(8) . . ?
N3 Mn1 N2 173.30(8) . . ?
N3 Mn1 N4 96.75(8) . . ?
N2 Mn1 N1 84.37(8) . . ?
N4 Mn1 N1 173.52(8) . . ?
N4 Mn1 N2 89.33(8) . . ?
O5 Cl1 O6 109.37(13) . . ?
O5 Cl1 O3 108.43(14) . . ?
O4 Cl1 O5 110.91(16) . . ?
O4 Cl1 O6 109.50(13) . . ?
O4 Cl1 O3 109.26(12) . . ?
O6 Cl1 O3 109.34(12) . . ?
C10 O2 Mn1 123.36(15) . . ?
C18 O1 Mn1 123.00(14) . . ?
Mn1 N1 H1 103.1(18) . . ?
C1 N1 Mn1 118.30(15) . . ?
C1 N1 H1 107.6(18) . . ?
C1 N1 C11 111.22(17) . . ?
C11 N1 Mn1 107.12(14) . . ?
C11 N1 H1 109.0(18) . . ?
C3 N3 Mn1 120.03(14) . . ?
C4 N3 Mn1 122.42(16) . . ?
C4 N3 C3 116.97(19) . . ?
Mn1 N2 H2 106.5(19) . . ?
C12 N2 Mn1 107.00(15) . . ?
C12 N2 H2 108.9(19) . . ?
C13 N2 Mn1 119.36(14) . . ?
C13 N2 H2 105.5(19) . . ?
C13 N2 C12 109.22(18) . . ?
C15 N4 Mn1 119.49(14) . . ?
C16 N4 Mn1 122.74(16) . . ?
C16 N4 C15 116.93(19) . . ?
N1 C1 H1A 109.0 . . ?
N1 C1 H1B 109.0 . . ?
N1 C1 C2 112.91(19) . . ?
H1A C1 H1B 107.8 . . ?
C2 C1 H1A 109.0 . . ?
C2 C1 H1B 109.0 . . ?
C1 C2 H2A 108.7 . . ?
C1 C2 H2B 108.7 . . ?
C1 C2 C3 114.1(2) . . ?
H2A C2 H2B 107.6 . . ?
C3 C2 H2A 108.7 . . ?
C3 C2 H2B 108.7 . . ?
N3 C3 C2 109.76(19) . . ?
N3 C3 H3A 109.7 . . ?
N3 C3 H3B 109.7 . . ?
C2 C3 H3A 109.7 . . ?
C2 C3 H3B 109.7 . . ?
H3A C3 H3B 108.2 . . ?
N3 C4 H4 117.7 . . ?
N3 C4 C5 124.6(2) . . ?
C5 C4 H4 117.7 . . ?
C6 C5 C4 119.8(2) . . ?
C6 C5 C10 119.6(2) . . ?
C10 C5 C4 119.6(2) . . ?
C5 C6 H6 119.1 . . ?
C7 C6 C5 121.9(2) . . ?
C7 C6 H6 119.1 . . ?
C6 C7 H7 121.6 . . ?
C6 C7 C8 116.9(2) . . ?
C8 C7 H7 121.6 . . ?
F2 C8 C7 118.2(2) . . ?
F2 C8 C9 117.8(2) . . ?
C9 C8 C7 123.9(2) . . ?
C8 C9 H9 120.4 . . ?
C8 C9 C10 119.3(2) . . ?
C10 C9 H9 120.4 . . ?
O2 C10 C5 123.4(2) . . ?
O2 C10 C9 118.3(2) . . ?
C9 C10 C5 118.3(2) . . ?
N1 C11 H11A 110.2 . . ?
N1 C11 H11B 110.2 . . ?
N1 C11 C12 107.70(18) . . ?
H11A C11 H11B 108.5 . . ?
C12 C11 H11A 110.2 . . ?
C12 C11 H11B 110.2 . . ?
N2 C12 C11 107.75(18) . . ?
N2 C12 H12A 110.2 . . ?
N2 C12 H12B 110.2 . . ?
C11 C12 H12A 110.2 . . ?
C11 C12 H12B 110.2 . . ?
H12A C12 H12B 108.5 . . ?
N2 C13 H13A 109.0 . . ?
N2 C13 H13B 109.0 . . ?
N2 C13 C14 112.97(19) . . ?
H13A C13 H13B 107.8 . . ?
C14 C13 H13A 109.0 . . ?
C14 C13 H13B 109.0 . . ?
C13 C14 H14A 108.9 . . ?
C13 C14 H14B 108.9 . . ?
C13 C14 C15 113.6(2) . . ?
H14A C14 H14B 107.7 . . ?
C15 C14 H14A 108.9 . . ?
C15 C14 H14B 108.9 . . ?
N4 C15 C14 109.89(18) . . ?
N4 C15 H15A 109.7 . . ?
N4 C15 H15B 109.7 . . ?
C14 C15 H15A 109.7 . . ?
C14 C15 H15B 109.7 . . ?
H15A C15 H15B 108.2 . . ?
N4 C16 H16 117.5 . . ?
N4 C16 C17 125.0(2) . . ?
C17 C16 H16 117.5 . . ?
C18 C17 C16 120.6(2) . . ?
C22 C17 C16 119.0(2) . . ?
C22 C17 C18 119.8(2) . . ?
O1 C18 C17 122.5(2) . . ?
O1 C18 C19 119.4(2) . . ?
C19 C18 C17 118.1(2) . . ?
C18 C19 H19 120.3 . . ?
C20 C19 C18 119.4(2) . . ?
C20 C19 H19 120.3 . . ?
F1 C20 C19 119.2(2) . . ?
F1 C20 C21 117.0(2) . . ?
C19 C20 C21 123.9(2) . . ?
C20 C21 H21 121.5 . . ?
C22 C21 C20 117.0(2) . . ?
C22 C21 H21 121.5 . . ?
C17 C22 H22 119.1 . . ?
C21 C22 C17 121.9(2) . . ?
C21 C22 H22 119.1 . . ?

loop_
_geom_bond_atom_site_label_1
_geom_bond_atom_site_label_2
_geom_bond_distance
_geom_bond_site_symmetry_2
_geom_bond_publ_flag
Mn1 O2 1.8833(17) . ?
Mn1 O1 1.8844(17) . ?
Mn1 N1 2.0596(19) . ?
Mn1 N3 1.988(2) . ?
Mn1 N2 2.050(2) . ?
Mn1 N4 1.9965(19) . ?
Cl1 O5 1.427(2) . ?
Cl1 O4 1.426(2) . ?
Cl1 O6 1.439(2) . ?
Cl1 O3 1.4495(18) . ?
F2 C8 1.356(3) . ?
F1 C20 1.350(3) . ?
O2 C10 1.318(3) . ?
O1 C18 1.323(3) . ?
N1 H1 0.91(3) . ?
N1 C1 1.480(3) . ?
N1 C11 1.481(3) . ?
N3 C3 1.483(3) . ?
N3 C4 1.288(3) . ?
N2 H2 0.89(3) . ?
N2 C12 1.486(3) . ?
N2 C13 1.481(3) . ?
N4 C15 1.475(3) . ?
N4 C16 1.284(3) . ?
C1 H1A 0.9900 . ?
C1 H1B 0.9900 . ?
C1 C2 1.513(3) . ?
C2 H2A 0.9900 . ?
C2 H2B 0.9900 . ?
C2 C3 1.526(3) . ?
C3 H3A 0.9900 . ?
C3 H3B 0.9900 . ?
C4 H4 0.9500 . ?
C4 C5 1.439(3) . ?
C5 C6 1.410(3) . ?
C5 C10 1.418(3) . ?
C6 H6 0.9500 . ?
C6 C7 1.378(4) . ?
C7 H7 0.9500 . ?
C7 C8 1.390(4) . ?
C8 C9 1.373(3) . ?
C9 H9 0.9500 . ?
C9 C10 1.407(3) . ?
C11 H11A 0.9900 . ?
C11 H11B 0.9900 . ?
C11 C12 1.505(3) . ?
C12 H12A 0.9900 . ?
C12 H12B 0.9900 . ?
C13 H13A 0.9900 . ?
C13 H13B 0.9900 . ?
C13 C14 1.523(3) . ?
C14 H14A 0.9900 . ?
C14 H14B 0.9900 . ?
C14 C15 1.528(3) . ?
C15 H15A 0.9900 . ?
C15 H15B 0.9900 . ?
C16 H16 0.9500 . ?
C16 C17 1.440(3) . ?
C17 C18 1.428(3) . ?
C17 C22 1.403(3) . ?
C18 C19 1.402(3) . ?
C19 H19 0.9500 . ?
C19 C20 1.370(3) . ?
C20 C21 1.397(3) . ?
C21 H21 0.9500 . ?
C21 C22 1.372(3) . ?
C22 H22 0.9500 . ?

loop_
_geom_torsion_atom_site_label_1
_geom_torsion_atom_site_label_2
_geom_torsion_atom_site_label_3
_geom_torsion_atom_site_label_4
_geom_torsion
_geom_torsion_site_symmetry_1
_geom_torsion_site_symmetry_2
_geom_torsion_site_symmetry_3
_geom_torsion_site_symmetry_4
_geom_torsion_publ_flag
Mn1 O2 C10 C5 26.6(3) . . . . ?
Mn1 O2 C10 C9 -155.17(18) . . . . ?
Mn1 O1 C18 C17 32.1(3) . . . . ?
Mn1 O1 C18 C19 -149.22(18) . . . . ?
Mn1 N1 C1 C2 -56.7(2) . . . . ?
Mn1 N1 C11 C12 41.7(2) . . . . ?
Mn1 N3 C3 C2 62.8(2) . . . . ?
Mn1 N3 C4 C5 -10.3(3) . . . . ?
Mn1 N2 C12 C11 42.6(2) . . . . ?
Mn1 N2 C13 C14 -55.4(3) . . . . ?
Mn1 N4 C15 C14 64.5(2) . . . . ?
Mn1 N4 C16 C17 -4.8(3) . . . . ?
F2 C8 C9 C10 179.6(2) . . . . ?
F1 C20 C21 C22 -180.0(2) . . . . ?
O1 C18 C19 C20 -178.0(2) . . . . ?
N1 Mn1 O2 C10 -132.66(18) . . . . ?
N1 Mn1 O1 C18 143.00(17) . . . . ?
N1 C1 C2 C3 65.7(3) . . . . ?
N1 C11 C12 N2 -56.9(3) . . . . ?
N3 Mn1 O2 C10 -43.04(17) . . . . ?
N3 Mn1 O1 C18 53.38(17) . . . . ?
N3 C4 C5 C6 170.6(2) . . . . ?
N3 C4 C5 C10 -21.1(4) . . . . ?
N2 Mn1 O2 C10 142.98(18) . . . . ?
N2 Mn1 O1 C18 -132.65(17) . . . . ?
N2 C13 C14 C15 64.2(3) . . . . ?
N4 Mn1 O2 C10 53.68(18) . . . . ?
N4 Mn1 O1 C18 -43.37(17) . . . . ?
N4 C16 C17 C18 -20.8(4) . . . . ?
N4 C16 C17 C22 168.4(2) . . . . ?
C1 N1 C11 C12 172.3(2) . . . . ?
C1 C2 C3 N3 -67.0(3) . . . . ?
C3 N3 C4 C5 161.0(2) . . . . ?
C4 N3 C3 C2 -108.7(2) . . . . ?
C4 C5 C6 C7 168.7(2) . . . . ?
C4 C5 C10 O2 13.3(4) . . . . ?
C4 C5 C10 C9 -165.0(2) . . . . ?
C5 C6 C7 C8 -3.2(4) . . . . ?
C6 C5 C10 O2 -178.3(2) . . . . ?
C6 C5 C10 C9 3.4(3) . . . . ?
C6 C7 C8 F2 -175.9(2) . . . . ?
C6 C7 C8 C9 2.6(4) . . . . ?
C7 C8 C9 C10 1.0(4) . . . . ?
C8 C9 C10 O2 177.6(2) . . . . ?
C8 C9 C10 C5 -4.0(4) . . . . ?
C10 C5 C6 C7 0.3(4) . . . . ?
C11 N1 C1 C2 178.7(2) . . . . ?
C12 N2 C13 C14 -178.9(2) . . . . ?
C13 N2 C12 C11 173.1(2) . . . . ?
C13 C14 C15 N4 -67.7(3) . . . . ?
C15 N4 C16 C17 164.6(2) . . . . ?
C16 N4 C15 C14 -105.3(2) . . . . ?
C16 C17 C18 O1 6.9(3) . . . . ?
C16 C17 C18 C19 -171.8(2) . . . . ?
C16 C17 C22 C21 171.7(2) . . . . ?
C17 C18 C19 C20 0.7(3) . . . . ?
C18 C17 C22 C21 0.7(4) . . . . ?
C18 C19 C20 F1 179.7(2) . . . . ?
C18 C19 C20 C21 -0.2(4) . . . . ?
C19 C20 C21 C22 -0.2(4) . . . . ?
C20 C21 C22 C17 -0.1(4) . . . . ?
C22 C17 C18 O1 177.7(2) . . . . ?
C22 C17 C18 C19 -1.0(3) . . . . ?

loop_
_twin_individual_id
_twin_individual_mass_fraction_refined
1 0.962(16)
2 0.038(16)
